data_7718504
loop_
_publ_author_name
'Barbosa, Guilherme A.'
'Carneiro Neto, Jos&#xe9; Severiano'
'Stoeberl, Bruno J.'
'Wisbeck, Sarita'
'Giese, Siddhartha O. K.'
'Yokaichiya, Fabiano'
'Costa, Daniel da S'
'Barison, Andersson'
'Ribeiro, Ronny R.'
'Piovan, Leandro'
'Hughes, David L.'
'Briganti, Matteo'
'Poneti, Giordano'
'Nunes, Giovana G.'
'Santana, Francielli S.'
'Soares, Ja&#xed;sa F'

_publ_section_title
;
 High-yield synthesis of heavy rare earth(III) anhydrous solvates: known,
 new, and unexpected products.
;
_journal_issue 20
_journal_name_full 'Dalton transactions (Cambridge, England : 2003)'
_journal_page_first 8251
_journal_page_last 8269
_journal_paper_doi 10.1039/d5dt00254k
_journal_volume 54
_journal_year 2025
_chemical_formula_moiety 'C16 H32 Cl3 Gd O4'
_chemical_formula_structural '[Gd(C16H32Cl3O4)]'
_chemical_formula_sum 'C16 H32 Cl3 Gd O4'
_chemical_formula_weight 552.02
_space_group_crystal_system orthorhombic
_space_group_IT_number 43
_space_group_name_Hall 'F 2 -2d'
_space_group_name_H-M_alt 'F d d 2'
_atom_sites_solution_hydrogens geom
_atom_sites_solution_primary 'intrinsic phasing'
_atom_sites_solution_secondary difmap
_audit_creation_method SHELXL-2018/3
_audit_update_record
;
2024-11-14 deposited with the CCDC.	2025-04-07 downloaded from the CCDC.
;
_cell_angle_alpha 90
_cell_angle_beta 90
_cell_angle_gamma 90
_cell_formula_units_Z 8
_cell_length_a 16.3487(9)
_cell_length_b 29.4984(16)
_cell_length_c 9.0581(5)
_cell_measurement_reflns_used 9814
_cell_measurement_temperature 100(2)
_cell_measurement_theta_max 27.93
_cell_measurement_theta_min 2.85
_cell_volume 4368.4(4)
_computing_cell_refinement 'Bruker SAINT'
_computing_data_collection 'Bruker APEX3'
_computing_data_reduction 'Bruker SAINT'
_computing_molecular_graphics 'Diamond (H. Putz & K. Brandenburg, 2006, v. 4.6.4)'
_computing_publication_material 'SHELXL-2014/7 (Sheldrick, 2015) and WINGX (Farrugia, 2012)'
_computing_structure_refinement 'SHELXL-2018/3 (Sheldrick, 2018)'
_computing_structure_solution 'SHELXT-2015 (Sheldrick 2015a)'
_diffrn_ambient_temperature 100(2)
_diffrn_detector_area_resol_mean 10.4167
_diffrn_measured_fraction_theta_full 0.994
_diffrn_measured_fraction_theta_max 0.995
_diffrn_measurement_device_type 'Bruker D8 VENTURE/PHOTON100 CMOS'
_diffrn_measurement_method '\f and \w scans'
_diffrn_radiation_monochromator graphite
_diffrn_radiation_source 'fine-focus sealed tube'
_diffrn_radiation_type MoK\a
_diffrn_radiation_wavelength 0.71073
_diffrn_reflns_av_R_equivalents 0.0375
_diffrn_reflns_av_unetI/netI 0.0112
_diffrn_reflns_Laue_measured_fraction_full 0.994
_diffrn_reflns_Laue_measured_fraction_max 0.995
_diffrn_reflns_limit_h_max 21
_diffrn_reflns_limit_h_min -21
_diffrn_reflns_limit_k_max 38
_diffrn_reflns_limit_k_min -38
_diffrn_reflns_limit_l_max 11
_diffrn_reflns_limit_l_min -11
_diffrn_reflns_number 80788
_diffrn_reflns_point_group_measured_fraction_full 0.995
_diffrn_reflns_point_group_measured_fraction_max 0.996
_diffrn_reflns_theta_full 25.242
_diffrn_reflns_theta_max 27.486
_diffrn_reflns_theta_min 3.721
_exptl_absorpt_coefficient_mu 3.419
_exptl_absorpt_correction_T_max 0.7456
_exptl_absorpt_correction_T_min 0.6592
_exptl_absorpt_correction_type multi-scan
_exptl_absorpt_process_details
;
SADABS-2012/1 - Bruker AXS area detector scaling and absorption correction 
;
_exptl_crystal_colour colourless
_exptl_crystal_density_diffrn 1.679
_exptl_crystal_description block
_exptl_crystal_F_000 2200
_exptl_crystal_size_max 0.274
_exptl_crystal_size_mid 0.248
_exptl_crystal_size_min 0.157
_refine_diff_density_max 0.489
_refine_diff_density_min -0.163
_refine_diff_density_rms 0.047
_refine_ls_abs_structure_details
;
 Flack x determined using 1114 quotients [(I+)-(I-)]/[(I+)+(I-)]
 (Parsons, Flack and Wagner, Acta Cryst. B69 (2013) 249-259).
;
_refine_ls_abs_structure_Flack -0.008(3)
_refine_ls_extinction_method none
_refine_ls_goodness_of_fit_ref 1.115
_refine_ls_hydrogen_treatment constr
_refine_ls_matrix_type full
_refine_ls_number_parameters 110
_refine_ls_number_reflns 2488
_refine_ls_number_restraints 1
_refine_ls_restrained_S_all 1.115
_refine_ls_R_factor_all 0.0095
_refine_ls_R_factor_gt 0.0087
_refine_ls_shift/su_max 0.001
_refine_ls_shift/su_mean 0.000
_refine_ls_structure_factor_coef Fsqd
_refine_ls_weighting_details 'w=1/[\s^2^(Fo^2^)+(0.0118P)^2^+0.2626P] where P=(Fo^2^+2Fc^2^)/3'
_refine_ls_weighting_scheme calc
_refine_ls_wR_factor_gt 0.0207
_refine_ls_wR_factor_ref 0.0208
_reflns_Friedel_coverage 0.882
_reflns_Friedel_fraction_full 0.997
_reflns_Friedel_fraction_max 0.997
_reflns_number_gt 2414
_reflns_number_total 2488
_reflns_threshold_expression 'I > 2\s(I)'
_cod_data_source_file d5dt00254k2.cif
_cod_data_source_block Gdthf
_cod_depositor_comments 'Adding full bibliography for 7718498--7718510.cif.'
_cod_database_code 7718504
_shelx_shelxl_version_number 2018/3
_shelx_space_group_comment
;
The symmetry employed for this shelxl refinement is uniquely defined
by the following loop, which should always be used as a source of
symmetry information in preference to the above space-group names.
They are only intended as comments.
;

loop_
_space_group_symop_operation_xyz
'x, y, z'
'-x, -y, z'
'x+1/4, -y+1/4, z+1/4'
'-x+1/4, y+1/4, z+1/4'
'x, y+1/2, z+1/2'
'-x, -y+1/2, z+1/2'
'x+1/4, -y+3/4, z+3/4'
'-x+1/4, y+3/4, z+3/4'
'x+1/2, y, z+1/2'
'-x+1/2, -y, z+1/2'
'x+3/4, -y+1/4, z+3/4'
'-x+3/4, y+1/4, z+3/4'
'x+1/2, y+1/2, z'
'-x+1/2, -y+1/2, z'
'x+3/4, -y+3/4, z+1/4'
'-x+3/4, y+3/4, z+1/4'

loop_
_atom_site_label
_atom_site_type_symbol
_atom_site_fract_x
_atom_site_fract_y
_atom_site_fract_z
_atom_site_U_iso_or_equiv
_atom_site_adp_type
_atom_site_occupancy
_atom_site_site_symmetry_order
_atom_site_calc_flag
_atom_site_refinement_flags_posn
_atom_site_refinement_flags_adp
_atom_site_refinement_flags_occupancy
_atom_site_disorder_assembly
_atom_site_disorder_group
Gd Gd 0.500000 0.500000 0.43286(2) 0.00950(4) Uani 1 2 d S T P . .
O1 O 0.56470(8) 0.53265(5) 0.65548(14) 0.0154(3) Uani 1 1 d . . . . .
Cl1 Cl 0.38926(3) 0.56438(2) 0.45251(7) 0.01695(10) Uani 1 1 d . . . . .
Cl2 Cl 0.500000 0.500000 0.14000(7) 0.02052(15) Uani 1 2 d S T P . .
C1 C 0.65164(11) 0.52943(7) 0.6885(3) 0.0212(4) Uani 1 1 d . . . . .
H1A H 0.682867 0.552705 0.633520 0.025 Uiso 1 1 calc R U . . .
H1B H 0.673064 0.499100 0.662242 0.025 Uiso 1 1 calc R U . . .
C2 C 0.65759(12) 0.53741(7) 0.8531(2) 0.0173(4) Uani 1 1 d . . . . .
H2A H 0.712545 0.548471 0.881533 0.021 Uiso 1 1 calc R U . . .
H2B H 0.644759 0.509573 0.909528 0.021 Uiso 1 1 calc R U . . .
C3 C 0.59240(12) 0.57384(7) 0.8756(2) 0.0162(4) Uani 1 1 d . . . . .
H3A H 0.572525 0.574042 0.978864 0.019 Uiso 1 1 calc R U . . .
H3B H 0.613888 0.604269 0.850699 0.019 Uiso 1 1 calc R U . . .
C4 C 0.52505(12) 0.55989(7) 0.7699(2) 0.0181(4) Uani 1 1 d . . . . .
H4A H 0.482877 0.541869 0.821957 0.022 Uiso 1 1 calc R U . . .
H4B H 0.498694 0.586934 0.726049 0.022 Uiso 1 1 calc R U . . .
O2 O 0.39575(9) 0.44515(5) 0.36806(17) 0.0149(3) Uani 1 1 d . . . . .
C6 C 0.40173(13) 0.39647(7) 0.3885(3) 0.0226(5) Uani 1 1 d . . . . .
H6A H 0.395016 0.388452 0.493936 0.027 Uiso 1 1 calc R U . . .
H6B H 0.455517 0.385206 0.354183 0.027 Uiso 1 1 calc R U . . .
C7 C 0.33330(14) 0.37624(8) 0.2970(3) 0.0300(5) Uani 1 1 d . . . . .
H7A H 0.310247 0.348919 0.344923 0.036 Uiso 1 1 calc R U . . .
H7B H 0.352556 0.368172 0.196740 0.036 Uiso 1 1 calc R U . . .
C8 C 0.27075(13) 0.41452(8) 0.2915(3) 0.0269(5) Uani 1 1 d . . . . .
H8A H 0.234340 0.411564 0.204740 0.032 Uiso 1 1 calc R U . . .
H8B H 0.237151 0.415354 0.382433 0.032 Uiso 1 1 calc R U . . .
C9 C 0.32427(12) 0.45572(7) 0.2795(2) 0.0180(4) Uani 1 1 d . . . . .
H9A H 0.339859 0.461349 0.175457 0.022 Uiso 1 1 calc R U . . .
H9B H 0.295861 0.482855 0.318297 0.022 Uiso 1 1 calc R U . . .

loop_
_atom_site_aniso_label
_atom_site_aniso_U_11
_atom_site_aniso_U_22
_atom_site_aniso_U_33
_atom_site_aniso_U_23
_atom_site_aniso_U_13
_atom_site_aniso_U_12
Gd 0.00967(5) 0.01009(5) 0.00874(5) 0.000 0.000 -0.00001(6)
O1 0.0107(6) 0.0240(7) 0.0115(7) -0.0044(5) -0.0005(5) 0.0010(5)
Cl1 0.0154(2) 0.0152(2) 0.0203(3) 0.0000(2) -0.0006(2) 0.00390(18)
Cl2 0.0233(4) 0.0290(4) 0.0093(3) 0.000 0.000 -0.0117(3)
C1 0.0115(9) 0.0361(11) 0.0160(9) -0.0072(10) -0.0018(9) 0.0019(8)
C2 0.0156(10) 0.0216(10) 0.0147(10) -0.0041(8) -0.0022(7) 0.0008(8)
C3 0.0190(10) 0.0137(10) 0.0159(9) -0.0019(8) 0.0003(8) 0.0004(8)
C4 0.0179(9) 0.0224(10) 0.0139(10) -0.0047(8) 0.0004(8) 0.0048(8)
O2 0.0161(7) 0.0126(7) 0.0159(7) 0.0019(6) -0.0048(6) -0.0026(6)
C6 0.0230(11) 0.0120(9) 0.0328(12) 0.0014(9) -0.0056(9) -0.0031(8)
C7 0.0276(12) 0.0181(11) 0.0443(14) -0.0033(11) -0.0111(11) -0.0062(9)
C8 0.0191(10) 0.0255(12) 0.0363(13) 0.0034(11) -0.0052(10) -0.0070(9)
C9 0.0151(9) 0.0205(10) 0.0185(10) 0.0013(8) -0.0053(8) -0.0021(8)

loop_
_atom_type_symbol
_atom_type_description
_atom_type_scat_dispersion_real
_atom_type_scat_dispersion_imag
_atom_type_scat_source
C C 0.0033 0.0016 'International Tables Vol C Tables 4.2.6.8 and 6.1.1.4'
H H 0.0000 0.0000 'International Tables Vol C Tables 4.2.6.8 and 6.1.1.4'
Cl Cl 0.1484 0.1585 'International Tables Vol C Tables 4.2.6.8 and 6.1.1.4'
Gd Gd -0.1653 3.9035 'International Tables Vol C Tables 4.2.6.8 and 6.1.1.4'
O O 0.0106 0.0060 'International Tables Vol C Tables 4.2.6.8 and 6.1.1.4'

loop_
_geom_angle_atom_site_label_1
_geom_angle_atom_site_label_2
_geom_angle_atom_site_label_3
_geom_angle
_geom_angle_site_symmetry_1
_geom_angle_site_symmetry_3
_geom_angle_publ_flag
O2 Gd O2 151.96(8) 2_665 . ?
O2 Gd O1 139.36(5) 2_665 2_665 ?
O2 Gd O1 68.68(5) . 2_665 ?
O2 Gd O1 68.68(5) 2_665 . ?
O2 Gd O1 139.36(5) . . ?
O1 Gd O1 70.70(6) 2_665 . ?
O2 Gd Cl1 90.82(4) 2_665 2_665 ?
O2 Gd Cl1 91.06(4) . 2_665 ?
O1 Gd Cl1 87.60(3) 2_665 2_665 ?
O1 Gd Cl1 86.07(3) . 2_665 ?
O2 Gd Cl1 91.06(4) 2_665 . ?
O2 Gd Cl1 90.82(4) . . ?
O1 Gd Cl1 86.07(3) 2_665 . ?
O1 Gd Cl1 87.59(3) . . ?
Cl1 Gd Cl1 172.24(3) 2_665 . ?
O2 Gd Cl2 75.98(4) 2_665 . ?
O2 Gd Cl2 75.98(4) . . ?
O1 Gd Cl2 144.65(3) 2_665 . ?
O1 Gd Cl2 144.65(3) . . ?
Cl1 Gd Cl2 93.882(14) 2_665 . ?
Cl1 Gd Cl2 93.882(14) . . ?
C1 O1 C4 108.83(15) . . ?
C1 O1 Gd 124.06(11) . . ?
C4 O1 Gd 127.03(11) . . ?
O1 C1 C2 104.80(16) . . ?
O1 C1 H1A 110.8 . . ?
C2 C1 H1A 110.8 . . ?
O1 C1 H1B 110.8 . . ?
C2 C1 H1B 110.8 . . ?
H1A C1 H1B 108.9 . . ?
C1 C2 C3 101.34(17) . . ?
C1 C2 H2A 111.5 . . ?
C3 C2 H2A 111.5 . . ?
C1 C2 H2B 111.5 . . ?
C3 C2 H2B 111.5 . . ?
H2A C2 H2B 109.3 . . ?
C4 C3 C2 103.38(16) . . ?
C4 C3 H3A 111.1 . . ?
C2 C3 H3A 111.1 . . ?
C4 C3 H3B 111.1 . . ?
C2 C3 H3B 111.1 . . ?
H3A C3 H3B 109.1 . . ?
O1 C4 C3 105.95(15) . . ?
O1 C4 H4A 110.5 . . ?
C3 C4 H4A 110.5 . . ?
O1 C4 H4B 110.5 . . ?
C3 C4 H4B 110.5 . . ?
H4A C4 H4B 108.7 . . ?
C6 O2 C9 109.72(15) . . ?
C6 O2 Gd 125.64(12) . . ?
C9 O2 Gd 123.84(11) . . ?
O2 C6 C7 105.67(17) . . ?
O2 C6 H6A 110.6 . . ?
C7 C6 H6A 110.6 . . ?
O2 C6 H6B 110.6 . . ?
C7 C6 H6B 110.6 . . ?
H6A C6 H6B 108.7 . . ?
C6 C7 C8 102.79(18) . . ?
C6 C7 H7A 111.2 . . ?
C8 C7 H7A 111.2 . . ?
C6 C7 H7B 111.2 . . ?
C8 C7 H7B 111.2 . . ?
H7A C7 H7B 109.1 . . ?
C9 C8 C7 102.18(17) . . ?
C9 C8 H8A 111.3 . . ?
C7 C8 H8A 111.3 . . ?
C9 C8 H8B 111.3 . . ?
C7 C8 H8B 111.3 . . ?
H8A C8 H8B 109.2 . . ?
O2 C9 C8 104.77(17) . . ?
O2 C9 H9A 110.8 . . ?
C8 C9 H9A 110.8 . . ?
O2 C9 H9B 110.8 . . ?
C8 C9 H9B 110.8 . . ?
H9A C9 H9B 108.9 . . ?

loop_
_geom_bond_atom_site_label_1
_geom_bond_atom_site_label_2
_geom_bond_distance
_geom_bond_site_symmetry_2
_geom_bond_publ_flag
Gd O2 2.4221(14) 2_665 ?
Gd O2 2.4222(14) . ?
Gd O1 2.4724(13) 2_665 ?
Gd O1 2.4724(13) . ?
Gd Cl1 2.6298(5) 2_665 ?
Gd Cl1 2.6298(5) . ?
Gd Cl2 2.6527(7) . ?
O1 C1 1.456(2) . ?
O1 C4 1.463(2) . ?
C1 C2 1.512(3) . ?
C1 H1A 0.9900 . ?
C1 H1B 0.9900 . ?
C2 C3 1.527(3) . ?
C2 H2A 0.9900 . ?
C2 H2B 0.9900 . ?
C3 C4 1.516(3) . ?
C3 H3A 0.9900 . ?
C3 H3B 0.9900 . ?
C4 H4A 0.9900 . ?
C4 H4B 0.9900 . ?
O2 C6 1.451(2) . ?
O2 C9 1.451(2) . ?
C6 C7 1.515(3) . ?
C6 H6A 0.9900 . ?
C6 H6B 0.9900 . ?
C7 C8 1.524(3) . ?
C7 H7A 0.9900 . ?
C7 H7B 0.9900 . ?
C8 C9 1.502(3) . ?
C8 H8A 0.9900 . ?
C8 H8B 0.9900 . ?
C9 H9A 0.9900 . ?
C9 H9B 0.9900 . ?

loop_
_geom_torsion_atom_site_label_1
_geom_torsion_atom_site_label_2
_geom_torsion_atom_site_label_3
_geom_torsion_atom_site_label_4
_geom_torsion
_geom_torsion_site_symmetry_1
_geom_torsion_site_symmetry_2
_geom_torsion_site_symmetry_3
_geom_torsion_site_symmetry_4
_geom_torsion_publ_flag
C4 O1 C1 C2 23.7(2) . . . . ?
Gd O1 C1 C2 -159.27(12) . . . . ?
O1 C1 C2 C3 -37.7(2) . . . . ?
C1 C2 C3 C4 37.5(2) . . . . ?
C1 O1 C4 C3 0.5(2) . . . . ?
Gd O1 C4 C3 -176.42(11) . . . . ?
C2 C3 C4 O1 -24.1(2) . . . . ?
C9 O2 C6 C7 4.4(2) . . . . ?
Gd O2 C6 C7 -165.60(15) . . . . ?
O2 C6 C7 C8 -26.2(3) . . . . ?
C6 C7 C8 C9 37.5(3) . . . . ?
C6 O2 C9 C8 19.7(2) . . . . ?
Gd O2 C9 C8 -170.05(14) . . . . ?
C7 C8 C9 O2 -35.3(2) . . . . ?
